data_7204663
loop_
_publ_author_name
'Vishweshwar, Peddy'
'Nangia, Ashwini'
'Lynch, Vincent M.'

_publ_section_title
;
 Supramolecular synthons in phenol?isonicotinamide adducts
;
_journal_issue 31
_journal_name_full CrystEngComm
_journal_page_first 164
_journal_paper_doi 10.1039/b304078j
_journal_volume 5
_journal_year 2003
_chemical_formula_moiety '2(C6 H6 N2 O), C6 H6 O2'
_chemical_formula_sum 'C18 H18 N4 O4'
_chemical_formula_weight 354.36
_chemical_melting_point 428
_chemical_name_common '1:2 molecular complex of resorcinol and isonicotinamide'
_chemical_name_systematic
; 
1:2 molecular complex of resorcinol and isonicotinamide
;
_space_group_IT_number 2
_symmetry_cell_setting triclinic
_symmetry_space_group_name_Hall '-P 1'
_symmetry_space_group_name_H-M 'P -1'
_atom_sites_solution_hydrogens geom
_atom_sites_solution_primary direct
_atom_sites_solution_secondary difmap
_audit_creation_method SHELXL-97
_cell_angle_alpha 87.7550(10)
_cell_angle_beta 82.7350(10)
_cell_angle_gamma 73.8350(10)
_cell_formula_units_Z 2
_cell_length_a 7.0307(1)
_cell_length_b 10.7052(2)
_cell_length_c 11.9562(2)
_cell_measurement_reflns_used 4462
_cell_measurement_temperature 153(2)
_cell_measurement_theta_max 30.52
_cell_measurement_theta_min 3.04
_cell_volume 857.36(3)
_computing_cell_refinement 'DENZO-SMN (Z. Otwinowski and W. Minor, 1997)'
_computing_data_collection 'Collect data collection software, Nonius 1998'
_computing_data_reduction 'SCALEPACK (Z. Otwinowski and W. Minor, 1997)'
_computing_molecular_graphics 'PLUTON (Spek, 1992)'
_computing_publication_material 'SHELXL-97 (Sheldrick, 1997)'
_computing_structure_refinement 'SHELXL-97 (Sheldrick, 1997)'
_computing_structure_solution 'SHELXS-97 (Sheldrick, 1990)'
_diffrn_ambient_temperature 153(2)
_diffrn_measured_fraction_theta_full 0.853
_diffrn_measured_fraction_theta_max 0.853
_diffrn_measurement_device_type 'Nonius Kappa CCD'
_diffrn_measurement_method '\w scans'
_diffrn_radiation_monochromator graphite
_diffrn_radiation_source 'normal focus for the X-ray tube'
_diffrn_radiation_type MoK\a
_diffrn_radiation_wavelength 0.71073
_diffrn_reflns_av_R_equivalents 0.0181
_diffrn_reflns_av_sigmaI/netI 0.0407
_diffrn_reflns_limit_h_max 9
_diffrn_reflns_limit_h_min -9
_diffrn_reflns_limit_k_max 14
_diffrn_reflns_limit_k_min -15
_diffrn_reflns_limit_l_max 16
_diffrn_reflns_limit_l_min -16
_diffrn_reflns_number 7843
_diffrn_reflns_theta_full 30.52
_diffrn_reflns_theta_max 30.52
_diffrn_reflns_theta_min 3.04
_diffrn_standards_decay_% 'less than 1'
_exptl_absorpt_coefficient_mu 0.100
_exptl_absorpt_correction_type none
_exptl_crystal_colour 'Light brown'
_exptl_crystal_density_diffrn 1.373
_exptl_crystal_density_meas ?
_exptl_crystal_density_method .
_exptl_crystal_description Needle
_exptl_crystal_F_000 372
_exptl_crystal_preparation 'Ethyl acetate'
_exptl_crystal_size_max 0.30
_exptl_crystal_size_mid 0.20
_exptl_crystal_size_min 0.10
_refine_diff_density_max 0.395
_refine_diff_density_min -0.221
_refine_diff_density_rms 0.046
_refine_ls_extinction_method none
_refine_ls_goodness_of_fit_ref 1.070
_refine_ls_hydrogen_treatment refall
_refine_ls_matrix_type full
_refine_ls_number_parameters 307
_refine_ls_number_reflns 4462
_refine_ls_number_restraints 0
_refine_ls_restrained_S_all 1.070
_refine_ls_R_factor_all 0.0623
_refine_ls_R_factor_gt 0.0413
_refine_ls_shift/su_max 0.000
_refine_ls_shift/su_mean 0.000
_refine_ls_structure_factor_coef Fsqd
_refine_ls_weighting_details 'calc w=1/[\s^2^(Fo^2^)+(0.0571P)^2^+0.1187P] where P=(Fo^2^+2Fc^2^)/3'
_refine_ls_weighting_scheme calc
_refine_ls_wR_factor_gt 0.1043
_refine_ls_wR_factor_ref 0.1154
_reflns_number_gt 3324
_reflns_number_total 4462
_reflns_threshold_expression >2sigma(I)
_cod_data_source_file b304078j.txt
_cod_data_source_block rein
_cod_depositor_comments
;
The following automatic conversions were performed:
'_symmetry_cell_setting' value 'Triclinic' changed to 'triclinic'
according to '/home/adriana/struct/CIF-dictionaries/cif_core.dic'
dictionary named 'cif_core.dic' version 2.4.1 from 2010-06-29.

Automatic conversion script
Id: cif_fix_enum 1555 2011-01-17 13:19:09Z saulius 

The following automatic conversions were performed:

'_chemical_melting_point' value '428 K' was changed to '428' - the
value should be numeric and without a unit designator.

Automatic conversion script
Id: cif_fix_values 1569 2011-02-09 13:29:24Z adriana 
;
_cod_original_cell_volume 857.36(2)
_cod_database_code 7204663

loop_
_symmetry_equiv_pos_as_xyz
'x, y, z'
'-x, -y, -z'

loop_
_atom_site_label
_atom_site_type_symbol
_atom_site_fract_x
_atom_site_fract_y
_atom_site_fract_z
_atom_site_U_iso_or_equiv
_atom_site_adp_type
_atom_site_occupancy
_atom_site_symmetry_multiplicity
_atom_site_calc_flag
_atom_site_refinement_flags
_atom_site_disorder_assembly
_atom_site_disorder_group
C1 C 0.50790(17) 0.59127(12) 0.26070(10) 0.0237(3) Uani 1 1 d . . .
C2 C 0.60505(17) 0.68788(11) 0.26245(10) 0.0222(3) Uani 1 1 d . . .
C3 C 0.75178(17) 0.69709(11) 0.17537(10) 0.0216(3) Uani 1 1 d . . .
C4 C 0.79637(18) 0.61281(12) 0.08422(10) 0.0255(3) Uani 1 1 d . . .
C5 C 0.69482(19) 0.51859(13) 0.08281(11) 0.0287(3) Uani 1 1 d . . .
C6 C 0.55196(19) 0.50568(12) 0.17066(11) 0.0277(3) Uani 1 1 d . . .
O7 O 0.37138(14) 0.58623(9) 0.35078(8) 0.0340(2) Uani 1 1 d . . .
O8 O 0.84713(13) 0.79116(9) 0.18333(8) 0.0279(2) Uani 1 1 d . . .
N9 N 1.11631(15) 0.81390(10) 0.00434(9) 0.0263(2) Uani 1 1 d . . .
C10 C 1.06819(19) 0.84622(13) -0.09970(11) 0.0289(3) Uani 1 1 d . . .
C11 C 1.19294(18) 0.88694(12) -0.18365(11) 0.0255(3) Uani 1 1 d . . .
C12 C 1.37599(17) 0.89625(11) -0.15910(10) 0.0206(2) Uani 1 1 d . . .
C13 C 1.42777(19) 0.86149(12) -0.05185(10) 0.0256(3) Uani 1 1 d . . .
C14 C 1.29486(19) 0.82027(13) 0.02673(11) 0.0271(3) Uani 1 1 d . . .
C15 C 1.51759(17) 0.94800(11) -0.24117(10) 0.0219(3) Uani 1 1 d . . .
O16 O 1.65861(13) 0.97597(10) -0.20630(7) 0.0322(2) Uani 1 1 d . . .
N17 N 1.48311(17) 0.96354(11) -0.34821(9) 0.0268(2) Uani 1 1 d . . .
N18 N 0.16802(16) 0.40280(11) 0.37113(9) 0.0296(3) Uani 1 1 d . . .
C19 C 0.2404(2) 0.33187(14) 0.45847(12) 0.0326(3) Uani 1 1 d . . .
C20 C 0.14590(19) 0.24883(13) 0.51939(12) 0.0295(3) Uani 1 1 d . . .
C21 C -0.03336(17) 0.23860(11) 0.48983(10) 0.0213(3) Uani 1 1 d . . .
C22 C -0.10990(19) 0.31170(13) 0.39912(11) 0.0277(3) Uani 1 1 d . . .
C23 C -0.0045(2) 0.39170(13) 0.34222(12) 0.0309(3) Uani 1 1 d . . .
C24 C -0.14597(17) 0.15242(11) 0.55411(10) 0.0217(3) Uani 1 1 d . . .
O25 O -0.26651(13) 0.11196(9) 0.50893(7) 0.0296(2) Uani 1 1 d . . .
N26 N -0.10692(16) 0.12095(11) 0.65912(9) 0.0250(2) Uani 1 1 d . . .
H14 H 1.332(2) 0.7952(14) 0.1047(13) 0.035(4) Uiso 1 1 d . . .
H4 H 0.900(2) 0.6204(14) 0.0209(12) 0.031(4) Uiso 1 1 d . . .
H2 H 0.571(2) 0.7485(14) 0.3255(12) 0.029(4) Uiso 1 1 d . . .
H22 H -0.239(2) 0.3079(15) 0.3752(13) 0.040(4) Uiso 1 1 d . . .
H13 H 1.555(2) 0.8659(14) -0.0298(12) 0.035(4) Uiso 1 1 d . . .
H19 H 0.365(2) 0.3426(15) 0.4833(13) 0.041(4) Uiso 1 1 d . . .
H6 H 0.483(2) 0.4359(15) 0.1703(12) 0.036(4) Uiso 1 1 d . . .
H11 H 1.146(2) 0.9100(14) -0.2581(13) 0.030(4) Uiso 1 1 d . . .
H10 H 0.934(2) 0.8415(16) -0.1145(13) 0.042(4) Uiso 1 1 d . . .
H20 H 0.202(2) 0.2017(16) 0.5851(14) 0.041(4) Uiso 1 1 d . . .
H23 H -0.057(2) 0.4444(15) 0.2772(13) 0.038(4) Uiso 1 1 d . . .
H7 H 0.304(3) 0.527(2) 0.3396(16) 0.064(6) Uiso 1 1 d . . .
H26B H -0.184(2) 0.0721(16) 0.7001(14) 0.040(4) Uiso 1 1 d . . .
H26A H -0.031(2) 0.1598(15) 0.6940(13) 0.039(4) Uiso 1 1 d . . .
H17B H 1.389(2) 0.9343(16) -0.3767(14) 0.042(4) Uiso 1 1 d . . .
H5 H 0.727(2) 0.4574(15) 0.0186(13) 0.038(4) Uiso 1 1 d . . .
H17A H 1.572(2) 0.9986(16) -0.3952(14) 0.042(4) Uiso 1 1 d . . .
H8 H 0.936(3) 0.7917(18) 0.1151(16) 0.059(5) Uiso 1 1 d . . .

loop_
_atom_site_aniso_label
_atom_site_aniso_U_11
_atom_site_aniso_U_22
_atom_site_aniso_U_33
_atom_site_aniso_U_23
_atom_site_aniso_U_13
_atom_site_aniso_U_12
C1 0.0204(6) 0.0252(6) 0.0261(6) 0.0047(5) -0.0008(5) -0.0088(5)
C2 0.0228(6) 0.0241(6) 0.0216(6) 0.0005(5) -0.0013(5) -0.0102(5)
C3 0.0214(6) 0.0224(6) 0.0231(6) 0.0035(5) -0.0043(5) -0.0094(5)
C4 0.0241(6) 0.0295(6) 0.0232(6) 0.0006(5) 0.0012(5) -0.0096(5)
C5 0.0300(7) 0.0283(7) 0.0284(7) -0.0052(5) -0.0013(5) -0.0093(5)
C6 0.0281(7) 0.0250(6) 0.0334(7) 0.0005(5) -0.0030(5) -0.0130(5)
O7 0.0354(5) 0.0360(5) 0.0342(5) -0.0011(4) 0.0106(4) -0.0222(4)
O8 0.0307(5) 0.0326(5) 0.0260(5) -0.0011(4) 0.0033(4) -0.0210(4)
N9 0.0267(5) 0.0281(6) 0.0269(6) 0.0045(4) -0.0013(4) -0.0137(4)
C10 0.0235(6) 0.0352(7) 0.0318(7) 0.0071(5) -0.0046(5) -0.0147(5)
C11 0.0238(6) 0.0308(7) 0.0256(6) 0.0065(5) -0.0072(5) -0.0125(5)
C12 0.0224(6) 0.0202(6) 0.0214(6) 0.0023(4) -0.0021(4) -0.0099(5)
C13 0.0259(6) 0.0323(7) 0.0232(6) 0.0055(5) -0.0058(5) -0.0152(5)
C14 0.0313(7) 0.0315(7) 0.0224(6) 0.0049(5) -0.0037(5) -0.0155(5)
C15 0.0231(6) 0.0238(6) 0.0212(6) 0.0028(4) -0.0026(5) -0.0110(5)
O16 0.0318(5) 0.0482(6) 0.0263(5) 0.0108(4) -0.0082(4) -0.0264(4)
N17 0.0309(6) 0.0369(6) 0.0190(5) 0.0032(4) -0.0028(4) -0.0207(5)
N18 0.0287(6) 0.0312(6) 0.0313(6) 0.0055(5) 0.0010(5) -0.0151(5)
C19 0.0275(7) 0.0408(8) 0.0360(8) 0.0102(6) -0.0056(6) -0.0209(6)
C20 0.0274(7) 0.0374(7) 0.0290(7) 0.0100(6) -0.0071(5) -0.0173(6)
C21 0.0225(6) 0.0241(6) 0.0193(6) 0.0000(4) 0.0000(4) -0.0111(5)
C22 0.0262(6) 0.0336(7) 0.0270(7) 0.0057(5) -0.0052(5) -0.0142(5)
C23 0.0307(7) 0.0347(7) 0.0294(7) 0.0106(6) -0.0044(5) -0.0138(6)
C24 0.0222(6) 0.0237(6) 0.0216(6) 0.0016(4) -0.0022(5) -0.0106(5)
O25 0.0345(5) 0.0405(5) 0.0231(5) 0.0047(4) -0.0068(4) -0.0250(4)
N26 0.0277(6) 0.0315(6) 0.0217(5) 0.0061(4) -0.0046(4) -0.0181(5)

loop_
_atom_type_symbol
_atom_type_description
_atom_type_scat_dispersion_real
_atom_type_scat_dispersion_imag
_atom_type_scat_source
C C 0.0033 0.0016 'International Tables Vol C Tables 4.2.6.8 and 6.1.1.4'
H H 0.0000 0.0000 'International Tables Vol C Tables 4.2.6.8 and 6.1.1.4'
N N 0.0061 0.0033 'International Tables Vol C Tables 4.2.6.8 and 6.1.1.4'
O O 0.0106 0.0060 'International Tables Vol C Tables 4.2.6.8 and 6.1.1.4'

loop_
_geom_angle_atom_site_label_1
_geom_angle_atom_site_label_2
_geom_angle_atom_site_label_3
_geom_angle
_geom_angle_site_symmetry_1
_geom_angle_site_symmetry_3
_geom_angle_publ_flag
O7 C1 C6 123.10(11) . . ?
O7 C1 C2 116.43(11) . . ?
C6 C1 C2 120.48(11) . . ?
C3 C2 C1 120.13(11) . . ?
C3 C2 H2 120.2(8) . . ?
C1 C2 H2 119.7(8) . . ?
O8 C3 C4 122.34(10) . . ?
O8 C3 C2 117.64(10) . . ?
C4 C3 C2 120.03(11) . . ?
C3 C4 C5 119.01(11) . . ?
C3 C4 H4 120.0(8) . . ?
C5 C4 H4 121.0(8) . . ?
C6 C5 C4 121.67(12) . . ?
C6 C5 H5 119.0(9) . . ?
C4 C5 H5 119.3(9) . . ?
C1 C6 C5 118.64(11) . . ?
C1 C6 H6 120.1(9) . . ?
C5 C6 H6 121.2(9) . . ?
C1 O7 H7 111.1(12) . . ?
C3 O8 H8 109.1(11) . . ?
C14 N9 C10 117.60(10) . . ?
N9 C10 C11 123.23(11) . . ?
N9 C10 H10 116.4(9) . . ?
C11 C10 H10 120.4(9) . . ?
C12 C11 C10 118.88(12) . . ?
C12 C11 H11 122.7(8) . . ?
C10 C11 H11 118.4(8) . . ?
C13 C12 C11 118.19(11) . . ?
C13 C12 C15 118.26(10) . . ?
C11 C12 C15 123.48(11) . . ?
C12 C13 C14 119.15(11) . . ?
C12 C13 H13 121.8(9) . . ?
C14 C13 H13 119.1(9) . . ?
N9 C14 C13 122.93(12) . . ?
N9 C14 H14 117.9(8) . . ?
C13 C14 H14 119.2(8) . . ?
O16 C15 N17 122.60(11) . . ?
O16 C15 C12 119.10(10) . . ?
N17 C15 C12 118.29(10) . . ?
C15 N17 H17B 123.3(10) . . ?
C15 N17 H17A 115.2(10) . . ?
H17B N17 H17A 121.1(14) . . ?
C19 N18 C23 117.47(11) . . ?
N18 C19 C20 123.24(12) . . ?
N18 C19 H19 118.3(9) . . ?
C20 C19 H19 118.4(9) . . ?
C19 C20 C21 119.08(12) . . ?
C19 C20 H20 120.2(9) . . ?
C21 C20 H20 120.6(9) . . ?
C20 C21 C22 118.21(11) . . ?
C20 C21 C24 121.77(11) . . ?
C22 C21 C24 120.02(10) . . ?
C21 C22 C23 118.87(12) . . ?
C21 C22 H22 120.9(9) . . ?
C23 C22 H22 120.2(9) . . ?
N18 C23 C22 123.13(12) . . ?
N18 C23 H23 117.2(9) . . ?
C22 C23 H23 119.7(9) . . ?
O25 C24 N26 122.53(11) . . ?
O25 C24 C21 120.50(10) . . ?
N26 C24 C21 116.96(10) . . ?
C24 N26 H26B 116.4(10) . . ?
C24 N26 H26A 121.2(10) . . ?
H26B N26 H26A 121.0(14) . . ?

loop_
_geom_bond_atom_site_label_1
_geom_bond_atom_site_label_2
_geom_bond_distance
_geom_bond_site_symmetry_2
_geom_bond_publ_flag
C1 O7 1.3590(14) . ?
C1 C6 1.3890(18) . ?
C1 C2 1.3912(16) . ?
C2 C3 1.3910(16) . ?
C2 H2 0.976(15) . ?
C3 O8 1.3682(14) . ?
C3 C4 1.3903(17) . ?
C4 C5 1.3903(18) . ?
C4 H4 1.002(14) . ?
C5 C6 1.3893(18) . ?
C5 H5 0.992(16) . ?
C6 H6 0.998(15) . ?
O7 H7 0.91(2) . ?
O8 H8 0.965(19) . ?
N9 C14 1.3365(16) . ?
N9 C10 1.3376(17) . ?
C10 C11 1.3867(17) . ?
C10 H10 0.994(16) . ?
C11 C12 1.3862(16) . ?
C11 H11 0.987(15) . ?
C12 C13 1.3859(17) . ?
C12 C15 1.5094(15) . ?
C13 C14 1.3876(16) . ?
C13 H13 0.979(15) . ?
C14 H14 1.007(15) . ?
C15 O16 1.2353(14) . ?
C15 N17 1.3280(15) . ?
N17 H17B 0.912(17) . ?
N17 H17A 0.934(17) . ?
N18 C19 1.3353(18) . ?
N18 C23 1.3392(17) . ?
C19 C20 1.3846(17) . ?
C19 H19 0.993(16) . ?
C20 C21 1.3849(17) . ?
C20 H20 0.981(16) . ?
C21 C22 1.3874(17) . ?
C21 C24 1.5053(15) . ?
C22 C23 1.3879(17) . ?
C22 H22 1.001(16) . ?
C23 H23 0.992(16) . ?
C24 O25 1.2393(14) . ?
C24 N26 1.3296(15) . ?
N26 H26B 0.935(17) . ?
N26 H26A 0.908(16) . ?

loop_
_cod_related_entry_id
_cod_related_entry_database
_cod_related_entry_code
1 ChemSpider 21149551
